data_1567719
loop_
_publ_author_name
'Dhara, Samiran'
'Saha, Moumita'
'Das, Asish R.'

_publ_section_title
;
 Ligand-free access to benzisothiazolones and benzisoselenazolones through
 NiFe <sub>2</sub> O <sub>4</sub> catalyzed concomitant annulation of
 2-halobenzanilides with chalcogens and their late-stage transformations
;
_journal_issue 40
_journal_name_full 'New Journal of Chemistry'
_journal_page_first 19501
_journal_page_last 19513
_journal_paper_doi 10.1039/D2NJ04326B
_journal_volume 46
_journal_year 2022
_chemical_formula_sum 'C14 H11 N O S'
_chemical_formula_weight 241.30
_space_group_crystal_system monoclinic
_space_group_IT_number 14
_space_group_name_Hall '-P 2ybc'
_space_group_name_H-M_alt 'P 1 21/c 1'
_atom_sites_solution_hydrogens difmap
_audit_creation_method SHELXL-2017/1
_audit_update_record
;
2022-04-08 deposited with the CCDC.	2022-09-19 downloaded from the CCDC.
;
_cell_angle_alpha 90
_cell_angle_beta 96.172(3)
_cell_angle_gamma 90
_cell_formula_units_Z 4
_cell_length_a 9.6609(7)
_cell_length_b 6.3361(5)
_cell_length_c 19.6298(14)
_cell_measurement_reflns_used 9949
_cell_measurement_temperature 296(2)
_cell_measurement_theta_max 24.995
_cell_measurement_theta_min 2.087
_cell_volume 1194.62(15)
_computing_structure_refinement 'SHELXL-2017/1 (Sheldrick, 2017)'
_computing_structure_solution 'SHELXT 2014/4 (Sheldrick, 2014)'
_diffrn_ambient_temperature 296(2)
_diffrn_measured_fraction_theta_full 0.998
_diffrn_measured_fraction_theta_max 0.998
_diffrn_measurement_device_type 'Bruker Apex II'
_diffrn_measurement_method 'phi and omega scan'
_diffrn_radiation_type MoK\a
_diffrn_radiation_wavelength 0.71073
_diffrn_reflns_av_R_equivalents 0.0461
_diffrn_reflns_av_unetI/netI 0.0446
_diffrn_reflns_Laue_measured_fraction_full 0.998
_diffrn_reflns_Laue_measured_fraction_max 0.998
_diffrn_reflns_limit_h_max 11
_diffrn_reflns_limit_h_min -11
_diffrn_reflns_limit_k_max 7
_diffrn_reflns_limit_k_min -7
_diffrn_reflns_limit_l_max 23
_diffrn_reflns_limit_l_min -23
_diffrn_reflns_number 9949
_diffrn_reflns_point_group_measured_fraction_full 0.998
_diffrn_reflns_point_group_measured_fraction_max 0.998
_diffrn_reflns_theta_full 24.995
_diffrn_reflns_theta_max 24.995
_diffrn_reflns_theta_min 2.087
_exptl_absorpt_coefficient_mu 0.252
_exptl_absorpt_correction_T_max 0.954
_exptl_absorpt_correction_T_min 0.902
_exptl_absorpt_correction_type multi-scan
_exptl_absorpt_process_details SADABS
_exptl_crystal_colour white
_exptl_crystal_density_diffrn 1.342
_exptl_crystal_density_method 'not measured'
_exptl_crystal_description block
_exptl_crystal_F_000 504
_exptl_crystal_size_max 0.32
_exptl_crystal_size_mid 0.25
_exptl_crystal_size_min 0.25
_refine_diff_density_max 0.540
_refine_diff_density_min -0.629
_refine_diff_density_rms 0.074
_refine_ls_extinction_coef 0.027(5)
_refine_ls_extinction_expression Fc^*^=kFc[1+0.001xFc^2^\l^3^/sin(2\q)]^-1/4^
_refine_ls_extinction_method 'SHELXL-2017/1 (Sheldrick 2017)'
_refine_ls_goodness_of_fit_ref 1.040
_refine_ls_hydrogen_treatment refall
_refine_ls_matrix_type full
_refine_ls_number_parameters 199
_refine_ls_number_reflns 2109
_refine_ls_number_restraints 0
_refine_ls_restrained_S_all 1.040
_refine_ls_R_factor_all 0.0677
_refine_ls_R_factor_gt 0.0645
_refine_ls_shift/su_max 0.001
_refine_ls_shift/su_mean 0.000
_refine_ls_structure_factor_coef Fsqd
_refine_ls_weighting_details 'w=1/[\s^2^(Fo^2^)+(0.1000P)^2^+0.9269P] where P=(Fo^2^+2Fc^2^)/3'
_refine_ls_weighting_scheme calc
_refine_ls_wR_factor_gt 0.1727
_refine_ls_wR_factor_ref 0.1767
_reflns_Friedel_coverage 0.000
_reflns_number_gt 1906
_reflns_number_total 2109
_reflns_threshold_expression 'I > 2\s(I)'
_cod_data_source_file d2nj04326b2.cif
_cod_data_source_block AP_a
_cod_original_sg_symbol_H-M 'P 21/c'
_cod_database_code 1567719
_shelx_shelxl_version_number 2017/1
_shelx_space_group_comment
;
The symmetry employed for this shelxl refinement is uniquely defined
by the following loop, which should always be used as a source of
symmetry information in preference to the above space-group names.
They are only intended as comments.
;

loop_
_space_group_symop_operation_xyz
'x, y, z'
'-x, y+1/2, -z+1/2'
'-x, -y, -z'
'x, -y-1/2, z-1/2'

loop_
_atom_site_label
_atom_site_type_symbol
_atom_site_fract_x
_atom_site_fract_y
_atom_site_fract_z
_atom_site_U_iso_or_equiv
_atom_site_adp_type
_atom_site_occupancy
_atom_site_site_symmetry_order
_atom_site_calc_flag
_atom_site_refinement_flags_posn
_atom_site_refinement_flags_adp
_atom_site_refinement_flags_occupancy
_atom_site_disorder_assembly
_atom_site_disorder_group
S001 S 0.57110(7) 0.61097(12) 0.58140(4) 0.0590(4) Uani 1 1 d . . . . .
O002 O 0.9271(2) 0.6416(4) 0.68292(11) 0.0592(6) Uani 1 1 d . . . . .
N1 N 0.7323(2) 0.7055(4) 0.60819(11) 0.0481(6) Uani 1 1 d . . . . .
C2 C 0.7282(2) 0.4081(4) 0.67560(12) 0.0392(6) Uani 1 1 d . . . . .
C9 C 0.8074(3) 0.8806(4) 0.50471(13) 0.0441(6) Uani 1 1 d . . . . .
C1 C 0.8095(3) 0.5909(4) 0.65829(12) 0.0413(6) Uani 1 1 d . . . . .
C3 C 0.5961(3) 0.4006(4) 0.63820(14) 0.0443(6) Uani 1 1 d . . . . .
C7 C 0.7683(3) 0.2496(5) 0.72256(13) 0.0502(7) Uani 1 1 d . . . . .
C4 C 0.5032(3) 0.2392(5) 0.64809(16) 0.0569(8) Uani 1 1 d . . . . .
C8 C 0.7808(4) 0.8999(4) 0.57884(15) 0.0543(7) Uani 1 1 d . . . . .
C10 C 0.8552(3) 0.6958(5) 0.47820(16) 0.0580(8) Uani 1 1 d . . . . .
C14 C 0.7901(3) 1.0562(5) 0.46335(16) 0.0586(8) Uani 1 1 d . . . . .
C5 C 0.5432(4) 0.0877(5) 0.69578(18) 0.0630(9) Uani 1 1 d . . . . .
C6 C 0.6757(4) 0.0908(5) 0.73274(16) 0.0617(8) Uani 1 1 d . . . . .
C11 C 0.8871(3) 0.6890(7) 0.41054(19) 0.0710(10) Uani 1 1 d . . . . .
C12 C 0.8714(4) 0.8666(8) 0.37015(18) 0.0776(12) Uani 1 1 d . . . . .
C13 C 0.8228(4) 1.0480(7) 0.39639(18) 0.0765(11) Uani 1 1 d . . . . .
H1 H 0.413(5) 0.249(7) 0.625(2) 0.103(14) Uiso 1 1 d . . . . .
H2 H 0.488(4) -0.023(7) 0.7048(19) 0.076(11) Uiso 1 1 d . . . . .
H3 H 0.696(3) -0.020(6) 0.7629(18) 0.066(9) Uiso 1 1 d . . . . .
H4 H 0.856(4) 0.257(6) 0.743(2) 0.077(11) Uiso 1 1 d . . . . .
H5 H 0.705(4) 1.007(7) 0.5856(19) 0.078(10) Uiso 1 1 d . . . . .
H6 H 0.872(5) 0.937(6) 0.607(2) 0.085(12) Uiso 1 1 d . . . . .
H7 H 0.871(4) 0.568(6) 0.505(2) 0.085(12) Uiso 1 1 d . . . . .
H8 H 0.916(4) 0.557(6) 0.396(2) 0.076(11) Uiso 1 1 d . . . . .
H9 H 0.903(5) 0.863(7) 0.324(3) 0.119(17) Uiso 1 1 d . . . . .
H10 H 0.817(5) 1.177(8) 0.371(3) 0.109(15) Uiso 1 1 d . . . . .
H11 H 0.753(4) 1.183(6) 0.4817(17) 0.065(9) Uiso 1 1 d . . . . .

loop_
_atom_site_aniso_label
_atom_site_aniso_U_11
_atom_site_aniso_U_22
_atom_site_aniso_U_33
_atom_site_aniso_U_23
_atom_site_aniso_U_13
_atom_site_aniso_U_12
S001 0.0474(5) 0.0568(5) 0.0660(6) 0.0025(3) -0.0244(4) -0.0026(3)
O002 0.0386(10) 0.0733(14) 0.0621(12) -0.0080(10) -0.0108(9) -0.0140(9)
N1 0.0487(12) 0.0486(13) 0.0437(11) 0.0014(9) -0.0094(9) -0.0104(10)
C2 0.0312(12) 0.0473(14) 0.0380(12) -0.0093(10) -0.0017(9) 0.0012(10)
C9 0.0390(13) 0.0460(14) 0.0455(14) -0.0012(10) -0.0038(10) -0.0018(10)
C1 0.0362(13) 0.0502(14) 0.0365(12) -0.0090(10) -0.0009(10) -0.0023(10)
C3 0.0327(12) 0.0496(15) 0.0490(14) -0.0100(11) -0.0028(10) 0.0001(10)
C7 0.0498(15) 0.0592(17) 0.0403(13) -0.0041(12) -0.0018(11) 0.0067(13)
C4 0.0376(14) 0.0639(18) 0.0690(18) -0.0138(15) 0.0054(13) -0.0114(13)
C8 0.070(2) 0.0426(15) 0.0500(16) -0.0060(11) 0.0029(14) -0.0061(13)
C10 0.0601(17) 0.0565(18) 0.0548(16) -0.0029(13) -0.0055(13) 0.0127(14)
C14 0.0641(19) 0.0468(16) 0.0624(18) 0.0040(13) -0.0050(14) -0.0083(14)
C5 0.0635(19) 0.0577(18) 0.071(2) -0.0082(15) 0.0200(16) -0.0177(15)
C6 0.080(2) 0.0534(17) 0.0524(16) 0.0039(13) 0.0105(15) 0.0005(15)
C11 0.0487(17) 0.097(3) 0.066(2) -0.027(2) 0.0007(14) 0.0087(18)
C12 0.0532(18) 0.127(4) 0.0525(18) -0.006(2) 0.0050(15) -0.031(2)
C13 0.089(3) 0.081(2) 0.0580(19) 0.0155(19) -0.0014(18) -0.032(2)

loop_
_atom_type_symbol
_atom_type_description
_atom_type_scat_dispersion_real
_atom_type_scat_dispersion_imag
_atom_type_scat_source
C C 0.0033 0.0016 'International Tables Vol C Tables 4.2.6.8 and 6.1.1.4'
H H 0.0000 0.0000 'International Tables Vol C Tables 4.2.6.8 and 6.1.1.4'
N N 0.0061 0.0033 'International Tables Vol C Tables 4.2.6.8 and 6.1.1.4'
O O 0.0106 0.0060 'International Tables Vol C Tables 4.2.6.8 and 6.1.1.4'
S S 0.1246 0.1234 'International Tables Vol C Tables 4.2.6.8 and 6.1.1.4'

loop_
_geom_angle_atom_site_label_1
_geom_angle_atom_site_label_2
_geom_angle_atom_site_label_3
_geom_angle
_geom_angle_site_symmetry_1
_geom_angle_site_symmetry_3
_geom_angle_publ_flag
N1 S001 C3 90.71(11) . . ?
C1 N1 C8 123.7(2) . . ?
C1 N1 S001 116.34(18) . . ?
C8 N1 S001 119.9(2) . . ?
C7 C2 C3 119.7(2) . . ?
C7 C2 C1 127.6(2) . . ?
C3 C2 C1 112.8(2) . . ?
C14 C9 C10 119.2(3) . . ?
C14 C9 C8 118.7(3) . . ?
C10 C9 C8 122.0(2) . . ?
O002 C1 N1 123.4(2) . . ?
O002 C1 C2 127.8(2) . . ?
N1 C1 C2 108.8(2) . . ?
C4 C3 C2 121.2(3) . . ?
C4 C3 S001 127.4(2) . . ?
C2 C3 S001 111.43(19) . . ?
C6 C7 C2 119.1(3) . . ?
C6 C7 H4 125(2) . . ?
C2 C7 H4 116(3) . . ?
C5 C4 C3 118.3(3) . . ?
C5 C4 H1 123(3) . . ?
C3 C4 H1 118(3) . . ?
N1 C8 C9 114.1(2) . . ?
N1 C8 H5 104(2) . . ?
C9 C8 H5 112(2) . . ?
N1 C8 H6 107(2) . . ?
C9 C8 H6 108(2) . . ?
H5 C8 H6 112(3) . . ?
C9 C10 C11 120.1(3) . . ?
C9 C10 H7 123(2) . . ?
C11 C10 H7 117(2) . . ?
C9 C14 C13 120.2(3) . . ?
C9 C14 H11 119(2) . . ?
C13 C14 H11 121(2) . . ?
C4 C5 C6 121.3(3) . . ?
C4 C5 H2 123(3) . . ?
C6 C5 H2 116(2) . . ?
C7 C6 C5 120.5(3) . . ?
C7 C6 H3 123(2) . . ?
C5 C6 H3 116(2) . . ?
C12 C11 C10 120.1(3) . . ?
C12 C11 H8 125(2) . . ?
C10 C11 H8 115(2) . . ?
C13 C12 C11 119.5(3) . . ?
C13 C12 H9 121(3) . . ?
C11 C12 H9 119(3) . . ?
C12 C13 C14 120.9(4) . . ?
C12 C13 H10 122(3) . . ?
C14 C13 H10 117(3) . . ?

loop_
_geom_bond_atom_site_label_1
_geom_bond_atom_site_label_2
_geom_bond_distance
_geom_bond_site_symmetry_2
_geom_bond_publ_flag
S001 N1 1.698(2) . ?
S001 C3 1.738(3) . ?
O002 C1 1.229(3) . ?
N1 C1 1.376(3) . ?
N1 C8 1.458(4) . ?
C2 C7 1.390(4) . ?
C2 C3 1.403(3) . ?
C2 C1 1.460(4) . ?
C9 C14 1.377(4) . ?
C9 C10 1.381(4) . ?
C9 C8 1.510(4) . ?
C3 C4 1.388(4) . ?
C7 C6 1.375(5) . ?
C7 H4 0.90(4) . ?
C4 C5 1.367(5) . ?
C4 H1 0.93(5) . ?
C8 H5 1.02(4) . ?
C8 H6 1.01(4) . ?
C10 C11 1.396(5) . ?
C10 H7 0.96(4) . ?
C14 C13 1.385(5) . ?
C14 H11 0.97(3) . ?
C5 C6 1.402(5) . ?
C5 H2 0.91(4) . ?
C6 H3 0.93(4) . ?
C11 C12 1.376(6) . ?
C11 H8 0.94(4) . ?
C12 C13 1.363(6) . ?
C12 H9 0.99(6) . ?
C13 H10 0.96(5) . ?
